data_7040992
loop_
_publ_author_name
'Tong, Peng'
'Xie, Wenjie'
'Yang, Dawei'
'Wang, Baomin'
'Ji, Xiaoxiao'
'Li, Jianzhe'
'Qu, Jingping'

_publ_section_title
;
 Structural characterization and proton reduction electrocatalysis of
 thiolate-bridged bimetallic (CoCo and CoFe) complexes.
;
_journal_issue 46
_journal_name_full 'Dalton transactions (Cambridge, England : 2003)'
_journal_page_first 18559
_journal_page_last 18565
_journal_paper_doi 10.1039/c6dt03275c
_journal_volume 45
_journal_year 2016
_chemical_formula_sum 'C26 H34 Co2 S2'
_chemical_formula_weight 528.51
_chemical_name_systematic
; 
 ? 
;
_space_group_IT_number 2
_symmetry_cell_setting triclinic
_symmetry_space_group_name_Hall '-P 1'
_symmetry_space_group_name_H-M 'P -1'
_atom_sites_solution_hydrogens geom
_atom_sites_solution_primary direct
_atom_sites_solution_secondary difmap
_audit_block_doi 10.5517/cc14cn05
_audit_creation_method SHELXL-97
_audit_update_record
;
2015-03-13 deposited with the CCDC.
2016-10-18 downloaded from the CCDC.
;
_cell_angle_alpha 103.950(2)
_cell_angle_beta 100.074(2)
_cell_angle_gamma 108.7400(10)
_cell_formula_units_Z 2
_cell_length_a 9.4287(4)
_cell_length_b 9.5832(4)
_cell_length_c 15.4379(9)
_cell_measurement_temperature 293(2)
_cell_volume 1232.73(11)
_computing_cell_refinement 'Bruker SAINT'
_computing_data_collection 'Bruker APEX2'
_computing_data_reduction 'Bruker SAINT'
_computing_molecular_graphics 'Bruker SHELXTL'
_computing_publication_material 'Bruker SHELXTL'
_computing_structure_refinement 'SHELXL-2014 (Sheldrick 2014)'
_computing_structure_solution 'SHELXS-97 (Sheldrick 2008)'
_diffrn_ambient_temperature 293(2)
_diffrn_measured_fraction_theta_full 0.997
_diffrn_measured_fraction_theta_max 0.997
_diffrn_measurement_device_type 'Bruker APEX-II CCD'
_diffrn_measurement_method '\f and \w scans'
_diffrn_radiation_monochromator graphite
_diffrn_radiation_source 'fine-focus sealed tube'
_diffrn_radiation_type MoK\a
_diffrn_radiation_wavelength 0.71073
_diffrn_reflns_av_R_equivalents 0.0344
_diffrn_reflns_av_sigmaI/netI 0.0347
_diffrn_reflns_limit_h_max 11
_diffrn_reflns_limit_h_min -11
_diffrn_reflns_limit_k_max 11
_diffrn_reflns_limit_k_min -11
_diffrn_reflns_limit_l_max 18
_diffrn_reflns_limit_l_min -18
_diffrn_reflns_number 11882
_diffrn_reflns_theta_full 25.00
_diffrn_reflns_theta_max 25.00
_diffrn_reflns_theta_min 2.34
_exptl_absorpt_coefficient_mu 1.526
_exptl_absorpt_correction_T_max 0.6491
_exptl_absorpt_correction_T_min 0.6329
_exptl_absorpt_correction_type empirical
_exptl_absorpt_process_details SADABS
_exptl_crystal_colour BLACK
_exptl_crystal_density_diffrn 1.424
_exptl_crystal_density_method 'not measured'
_exptl_crystal_description BLOCK
_exptl_crystal_F_000 552
_exptl_crystal_size_max 0.33
_exptl_crystal_size_mid 0.32
_exptl_crystal_size_min 0.31
_refine_diff_density_max 0.436
_refine_diff_density_min -0.637
_refine_diff_density_rms 0.077
_refine_ls_extinction_method none
_refine_ls_goodness_of_fit_ref 1.057
_refine_ls_hydrogen_treatment 'riding mode'
_refine_ls_matrix_type full
_refine_ls_number_parameters 271
_refine_ls_number_reflns 4345
_refine_ls_number_restraints 0
_refine_ls_restrained_S_all 1.057
_refine_ls_R_factor_all 0.0402
_refine_ls_R_factor_gt 0.0338
_refine_ls_shift/su_max 0.001
_refine_ls_shift/su_mean 0.000
_refine_ls_structure_factor_coef Fsqd
_refine_ls_weighting_details 'calc w=1/[\s^2^(Fo^2^)+(0.1000P)^2^+0.0000P] where P=(Fo^2^+2Fc^2^)/3'
_refine_ls_weighting_scheme calc
_refine_ls_wR_factor_gt 0.1172
_refine_ls_wR_factor_ref 0.1272
_reflns_number_gt 3855
_reflns_number_total 4345
_reflns_threshold_expression >2sigma(I)
_cod_data_source_file c6dt03275c2.cif
_cod_data_source_block 2
_cod_depositor_comments
;
The following automatic conversions were performed:

'_symmetry_cell_setting' value 'Triclinic' changed to 'triclinic'
according to
/usr/data/users/saulius/crontab/automatic-downloads/rss-feeds/RSC/lib/dictionaries/cif_core.dic
dictionary named 'cif_core.dic' version 2.4.2 from 2011-04-26.

Automatic conversion script
Id: cif_fix_values 4268 2015-11-12 08:31:59Z antanas 

 Adding full bibliography for 7040990--7040994.cif.
;
_cod_original_cell_volume 1232.73(10)
_cod_original_sg_symbol_H-M P-1
_cod_database_code 7040992

loop_
_symmetry_equiv_pos_as_xyz
'x, y, z'
'-x, -y, -z'

loop_
_atom_site_label
_atom_site_type_symbol
_atom_site_fract_x
_atom_site_fract_y
_atom_site_fract_z
_atom_site_U_iso_or_equiv
_atom_site_adp_type
_atom_site_occupancy
_atom_site_symmetry_multiplicity
_atom_site_calc_flag
_atom_site_refinement_flags
Co1 Co 0.83424(4) 0.54201(4) 0.20498(2) 0.02258(15) Uani 1 1 d .
Co2 Co 0.66853(4) 0.37617(4) 0.27529(2) 0.02135(15) Uani 1 1 d .
S2 S 0.59436(7) 0.52575(7) 0.20269(4) 0.02165(18) Uani 1 1 d .
S1 S 0.86896(7) 0.59482(7) 0.35659(4) 0.02413(18) Uani 1 1 d .
C26 C 0.6357(3) 0.6894(3) 0.30267(17) 0.0204(5) Uani 1 1 d .
C14 C 0.6423(3) 0.2692(3) 0.37500(17) 0.0263(6) Uani 1 1 d .
C4 C 1.0407(3) 0.6912(3) 0.19730(19) 0.0304(6) Uani 1 1 d .
C21 C 0.7639(3) 0.7208(3) 0.37586(17) 0.0212(5) Uani 1 1 d .
C25 C 0.5469(3) 0.7795(3) 0.31082(19) 0.0260(6) Uani 1 1 d .
H25A H 0.4626 0.7601 0.2619 0.031 Uiso 1 1 calc R
C12 C 0.6006(3) 0.1354(3) 0.22119(18) 0.0302(6) Uani 1 1 d .
C15 C 0.4961(3) 0.2572(3) 0.32728(19) 0.0283(6) Uani 1 1 d .
C11 C 0.4709(3) 0.1772(3) 0.22983(18) 0.0290(6) Uani 1 1 d .
C22 C 0.8017(3) 0.8402(3) 0.45678(18) 0.0287(6) Uani 1 1 d .
H22A H 0.8875 0.8617 0.5053 0.034 Uiso 1 1 calc R
C13 C 0.7109(3) 0.1967(3) 0.31103(19) 0.0296(6) Uani 1 1 d .
C3 C 1.0416(3) 0.5372(3) 0.18358(19) 0.0281(6) Uani 1 1 d .
C18 C 0.8640(4) 0.1811(4) 0.3332(2) 0.0417(7) Uani 1 1 d .
H18A H 0.8504 0.0863 0.3475 0.063 Uiso 1 1 calc R
H18B H 0.9346 0.2678 0.3856 0.063 Uiso 1 1 calc R
H18C H 0.9058 0.1790 0.2806 0.063 Uiso 1 1 calc R
C5 C 0.9172(4) 0.6827(4) 0.1275(2) 0.0377(7) Uani 1 1 d .
C19 C 0.7156(4) 0.3428(3) 0.47848(18) 0.0384(7) Uani 1 1 d .
H19A H 0.6838 0.2662 0.5088 0.058 Uiso 1 1 calc R
H19B H 0.6825 0.4261 0.5014 0.058 Uiso 1 1 calc R
H19C H 0.8269 0.3830 0.4910 0.058 Uiso 1 1 calc R
C20 C 0.3849(3) 0.3166(4) 0.3683(2) 0.0415(7) Uani 1 1 d .
H20A H 0.3167 0.2374 0.3865 0.062 Uiso 1 1 calc R
H20B H 0.3244 0.3432 0.3228 0.062 Uiso 1 1 calc R
H20C H 0.4426 0.4072 0.4216 0.062 Uiso 1 1 calc R
C24 C 0.5853(3) 0.9001(3) 0.3934(2) 0.0370(7) Uani 1 1 d .
H24A H 0.5257 0.9609 0.3993 0.044 Uiso 1 1 calc R
C2 C 0.9213(3) 0.4355(3) 0.1039(2) 0.0379(7) Uani 1 1 d .
C8 C 1.1532(3) 0.4927(4) 0.2422(3) 0.0524(9) Uani 1 1 d .
H8A H 1.2414 0.4999 0.2179 0.079 Uiso 1 1 calc R
H8B H 1.1021 0.3879 0.2414 0.079 Uiso 1 1 calc R
H8C H 1.1876 0.5618 0.3048 0.079 Uiso 1 1 calc R
C17 C 0.6129(4) 0.0333(3) 0.1345(2) 0.0461(8) Uani 1 1 d .
H17A H 0.5692 -0.0735 0.1319 0.069 Uiso 1 1 calc R
H17B H 0.7205 0.0607 0.1351 0.069 Uiso 1 1 calc R
H17C H 0.5570 0.0473 0.0812 0.069 Uiso 1 1 calc R
C23 C 0.7090(4) 0.9296(3) 0.4653(2) 0.0388(7) Uani 1 1 d .
H23A H 0.7324 1.0092 0.5202 0.047 Uiso 1 1 calc R
C1 C 0.8414(3) 0.5231(4) 0.07062(19) 0.0431(8) Uani 1 1 d .
C9 C 1.1541(4) 0.8339(4) 0.2736(2) 0.0540(9) Uani 1 1 d .
H9A H 1.2411 0.8829 0.2524 0.081 Uiso 1 1 calc R
H9B H 1.1900 0.8055 0.3263 0.081 Uiso 1 1 calc R
H9C H 1.1039 0.9049 0.2909 0.081 Uiso 1 1 calc R
C16 C 0.3294(4) 0.1374(4) 0.1530(2) 0.0445(8) Uani 1 1 d .
H16A H 0.2543 0.0374 0.1465 0.067 Uiso 1 1 calc R
H16B H 0.3578 0.1347 0.0961 0.067 Uiso 1 1 calc R
H16C H 0.2850 0.2146 0.1672 0.067 Uiso 1 1 calc R
C10 C 0.8731(5) 0.8159(5) 0.1174(3) 0.0785(15) Uani 1 1 d .
H10A H 0.9270 0.8625 0.0779 0.118 Uiso 1 1 calc R
H10B H 0.9014 0.8919 0.1773 0.118 Uiso 1 1 calc R
H10C H 0.7628 0.7789 0.0904 0.118 Uiso 1 1 calc R
C7 C 0.8924(5) 0.2670(4) 0.0575(3) 0.0841(16) Uani 1 1 d .
H7A H 0.9526 0.2605 0.0137 0.126 Uiso 1 1 calc R
H7B H 0.7837 0.2109 0.0259 0.126 Uiso 1 1 calc R
H7C H 0.9225 0.2226 0.1037 0.126 Uiso 1 1 calc R
C6 C 0.7056(4) 0.4615(7) -0.0138(2) 0.0922(18) Uani 1 1 d .
H6A H 0.7429 0.4663 -0.0674 0.138 Uiso 1 1 calc R
H6B H 0.6433 0.5232 -0.0064 0.138 Uiso 1 1 calc R
H6C H 0.6437 0.3555 -0.0216 0.138 Uiso 1 1 calc R

loop_
_atom_site_aniso_label
_atom_site_aniso_U_11
_atom_site_aniso_U_22
_atom_site_aniso_U_33
_atom_site_aniso_U_23
_atom_site_aniso_U_13
_atom_site_aniso_U_12
Co1 0.0189(2) 0.0333(2) 0.0174(2) 0.00516(17) 0.00355(16) 0.01525(18)
Co2 0.0239(2) 0.0230(2) 0.0179(2) 0.00420(16) 0.00117(16) 0.01399(17)
S2 0.0192(3) 0.0265(3) 0.0189(3) 0.0043(3) 0.0007(2) 0.0128(3)
S1 0.0215(3) 0.0318(4) 0.0184(3) 0.0049(3) -0.0001(3) 0.0145(3)
C26 0.0185(11) 0.0196(12) 0.0234(12) 0.0079(10) 0.0069(10) 0.0064(10)
C14 0.0367(15) 0.0302(14) 0.0202(13) 0.0110(11) 0.0088(11) 0.0203(12)
C4 0.0317(14) 0.0321(14) 0.0321(15) 0.0125(12) 0.0131(12) 0.0140(12)
C21 0.0224(12) 0.0197(12) 0.0230(12) 0.0086(10) 0.0072(10) 0.0080(10)
C25 0.0229(13) 0.0220(12) 0.0373(15) 0.0116(11) 0.0122(11) 0.0103(11)
C12 0.0438(16) 0.0231(13) 0.0268(14) 0.0086(11) 0.0098(12) 0.0160(12)
C15 0.0303(14) 0.0305(14) 0.0290(14) 0.0112(12) 0.0089(12) 0.0162(12)
C11 0.0288(14) 0.0241(13) 0.0294(14) 0.0094(11) 0.0017(11) 0.0065(11)
C22 0.0311(14) 0.0255(13) 0.0250(13) 0.0078(11) 0.0059(11) 0.0062(11)
C13 0.0348(15) 0.0294(14) 0.0320(15) 0.0115(12) 0.0078(12) 0.0210(12)
C3 0.0209(13) 0.0337(14) 0.0368(15) 0.0144(12) 0.0115(11) 0.0151(11)
C18 0.0444(17) 0.0494(18) 0.0496(19) 0.0248(15) 0.0161(15) 0.0328(15)
C5 0.0437(17) 0.0547(19) 0.0385(17) 0.0261(15) 0.0230(14) 0.0346(16)
C19 0.0500(18) 0.0464(18) 0.0221(14) 0.0108(13) 0.0061(13) 0.0246(15)
C20 0.0407(17) 0.0512(18) 0.0487(18) 0.0211(15) 0.0202(14) 0.0300(15)
C24 0.0384(16) 0.0287(14) 0.0511(18) 0.0096(13) 0.0196(14) 0.0202(13)
C2 0.0292(14) 0.0384(16) 0.0390(16) -0.0011(13) 0.0203(13) 0.0081(13)
C8 0.0292(16) 0.071(2) 0.086(3) 0.053(2) 0.0249(17) 0.0305(16)
C17 0.071(2) 0.0296(15) 0.0352(17) 0.0024(13) 0.0194(16) 0.0192(16)
C23 0.0526(18) 0.0268(15) 0.0345(16) -0.0006(12) 0.0160(14) 0.0175(14)
C1 0.0268(15) 0.082(2) 0.0212(14) 0.0152(15) 0.0112(12) 0.0193(16)
C9 0.056(2) 0.0389(18) 0.047(2) 0.0018(15) 0.0185(16) -0.0012(16)
C16 0.0376(17) 0.0409(17) 0.0393(17) 0.0109(14) -0.0056(14) 0.0050(14)
C10 0.106(3) 0.119(4) 0.098(3) 0.085(3) 0.071(3) 0.096(3)
C7 0.093(3) 0.040(2) 0.103(3) -0.012(2) 0.080(3) 0.002(2)
C6 0.041(2) 0.187(5) 0.0245(18) 0.028(2) 0.0036(16) 0.020(3)

loop_
_atom_type_symbol
_atom_type_description
_atom_type_scat_dispersion_real
_atom_type_scat_dispersion_imag
_atom_type_scat_source
C C 0.0033 0.0016 'International Tables Vol C Tables 4.2.6.8 and 6.1.1.4'
H H 0.0000 0.0000 'International Tables Vol C Tables 4.2.6.8 and 6.1.1.4'
Co Co 0.3494 0.9721 'International Tables Vol C Tables 4.2.6.8 and 6.1.1.4'
S S 0.1246 0.1234 'International Tables Vol C Tables 4.2.6.8 and 6.1.1.4'

loop_
_geom_angle_atom_site_label_1
_geom_angle_atom_site_label_2
_geom_angle_atom_site_label_3
_geom_angle
C3 Co1 C1 67.44(11)
C3 Co1 C4 41.12(11)
C1 Co1 C4 67.45(11)
C3 Co1 C5 68.22(11)
C1 Co1 C5 40.65(13)
C4 Co1 C5 39.91(11)
C3 Co1 C2 39.64(11)
C1 Co1 C2 40.04(13)
C4 Co1 C2 67.52(11)
C5 Co1 C2 67.84(12)
C3 Co1 S2 170.33(8)
C1 Co1 S2 103.76(8)
C4 Co1 S2 140.67(8)
C5 Co1 S2 108.08(8)
C2 Co1 S2 130.87(8)
C3 Co1 S1 105.13(8)
C1 Co1 S1 169.72(9)
C4 Co1 S1 102.26(8)
C5 Co1 S1 130.86(9)
C2 Co1 S1 137.45(9)
S2 Co1 S1 84.10(2)
C3 Co1 Co2 125.91(8)
C1 Co1 Co2 133.46(9)
C4 Co1 Co2 155.01(8)
C5 Co1 Co2 164.34(8)
C2 Co1 Co2 117.53(8)
S2 Co1 Co2 56.809(19)
S1 Co1 Co2 56.47(2)
C14 Co2 C11 68.05(10)
C14 Co2 C13 40.83(10)
C11 Co2 C13 68.43(10)
C14 Co2 C15 39.67(11)
C11 Co2 C15 41.23(10)
C13 Co2 C15 68.18(11)
C14 Co2 C12 67.67(10)
C11 Co2 C12 40.10(11)
C13 Co2 C12 40.47(10)
C15 Co2 C12 67.87(11)
C14 Co2 S1 100.35(8)
C11 Co2 S1 166.30(8)
C13 Co2 S1 108.01(8)
C15 Co2 S1 125.10(8)
C12 Co2 S1 143.68(8)
C14 Co2 S2 146.53(7)
C11 Co2 S2 101.86(7)
C13 Co2 S2 165.92(8)
C15 Co2 S2 111.78(7)
C12 Co2 S2 125.67(8)
S1 Co2 S2 83.79(2)
C14 Co2 Co1 150.60(8)
C11 Co2 Co1 136.89(8)
C13 Co2 Co1 123.58(8)
C15 Co2 Co1 168.02(7)
C12 Co2 Co1 118.70(8)
S1 Co2 Co1 56.48(2)
S2 Co2 Co1 56.277(19)
C26 S2 Co1 99.61(8)
C26 S2 Co2 98.27(8)
Co1 S2 Co2 66.91(2)
C21 S1 Co2 98.22(8)
C21 S1 Co1 99.97(8)
Co2 S1 Co1 67.06(2)
C25 C26 C21 120.1(2)
C25 C26 S2 123.89(19)
C21 C26 S2 115.97(17)
C15 C14 C13 109.6(2)
C15 C14 C19 125.5(2)
C13 C14 C19 124.9(2)
C15 C14 Co2 70.94(15)
C13 C14 Co2 69.88(14)
C19 C14 Co2 127.0(2)
C5 C4 C3 108.5(2)
C5 C4 C9 126.9(3)
C3 C4 C9 124.7(3)
C5 C4 Co1 70.69(16)
C3 C4 Co1 69.36(15)
C9 C4 Co1 125.9(2)
C22 C21 C26 120.4(2)
C22 C21 S1 123.91(19)
C26 C21 S1 115.69(18)
C26 C25 C24 119.3(2)
C26 C25 H25A 120.4
C24 C25 H25A 120.4
C11 C12 C13 108.1(2)
C11 C12 C17 125.5(3)
C13 C12 C17 126.2(3)
C11 C12 Co2 68.58(14)
C13 C12 Co2 68.68(15)
C17 C12 Co2 132.3(2)
C14 C15 C11 107.3(2)
C14 C15 C20 126.9(3)
C11 C15 C20 125.9(2)
C14 C15 Co2 69.38(15)
C11 C15 Co2 68.66(15)
C20 C15 Co2 126.77(19)
C12 C11 C15 107.9(2)
C12 C11 C16 126.0(3)
C15 C11 C16 126.0(3)
C12 C11 Co2 71.32(15)
C15 C11 Co2 70.11(15)
C16 C11 Co2 126.83(19)
C21 C22 C23 119.2(2)
C21 C22 H22A 120.4
C23 C22 H22A 120.4
C14 C13 C12 106.9(2)
C14 C13 C18 127.0(2)
C12 C13 C18 126.0(3)
C14 C13 Co2 69.29(14)
C12 C13 Co2 70.85(14)
C18 C13 Co2 126.8(2)
C2 C3 C4 108.0(2)
C2 C3 C8 125.5(3)
C4 C3 C8 126.4(3)
C2 C3 Co1 71.66(15)
C4 C3 Co1 69.52(15)
C8 C3 Co1 125.5(2)
C13 C18 H18A 109.5
C13 C18 H18B 109.5
H18A C18 H18B 109.5
C13 C18 H18C 109.5
H18A C18 H18C 109.5
H18B C18 H18C 109.5
C4 C5 C1 106.8(2)
C4 C5 C10 125.8(3)
C1 C5 C10 127.4(3)
C4 C5 Co1 69.40(15)
C1 C5 Co1 69.00(17)
C10 C5 Co1 125.4(2)
C14 C19 H19A 109.5
C14 C19 H19B 109.5
H19A C19 H19B 109.5
C14 C19 H19C 109.5
H19A C19 H19C 109.5
H19B C19 H19C 109.5
C15 C20 H20A 109.5
C15 C20 H20B 109.5
H20A C20 H20B 109.5
C15 C20 H20C 109.5
H20A C20 H20C 109.5
H20B C20 H20C 109.5
C23 C24 C25 120.7(2)
C23 C24 H24A 119.7
C25 C24 H24A 119.7
C3 C2 C1 107.6(3)
C3 C2 C7 125.8(3)
C1 C2 C7 126.4(3)
C3 C2 Co1 68.71(15)
C1 C2 Co1 68.56(15)
C7 C2 Co1 132.2(2)
C3 C8 H8A 109.5
C3 C8 H8B 109.5
H8A C8 H8B 109.5
C3 C8 H8C 109.5
H8A C8 H8C 109.5
H8B C8 H8C 109.5
C12 C17 H17A 109.5
C12 C17 H17B 109.5
H17A C17 H17B 109.5
C12 C17 H17C 109.5
H17A C17 H17C 109.5
H17B C17 H17C 109.5
C24 C23 C22 120.3(2)
C24 C23 H23A 119.8
C22 C23 H23A 119.8
C2 C1 C5 109.1(2)
C2 C1 C6 125.8(4)
C5 C1 C6 125.0(4)
C2 C1 Co1 71.40(17)
C5 C1 Co1 70.35(16)
C6 C1 Co1 127.2(2)
C4 C9 H9A 109.5
C4 C9 H9B 109.5
H9A C9 H9B 109.5
C4 C9 H9C 109.5
H9A C9 H9C 109.5
H9B C9 H9C 109.5
C11 C16 H16A 109.5
C11 C16 H16B 109.5
H16A C16 H16B 109.5
C11 C16 H16C 109.5
H16A C16 H16C 109.5
H16B C16 H16C 109.5
C5 C10 H10A 109.5
C5 C10 H10B 109.5
H10A C10 H10B 109.5
C5 C10 H10C 109.5
H10A C10 H10C 109.5
H10B C10 H10C 109.5
C2 C7 H7A 109.5
C2 C7 H7B 109.5
H7A C7 H7B 109.5
C2 C7 H7C 109.5
H7A C7 H7C 109.5
H7B C7 H7C 109.5
C1 C6 H6A 109.5
C1 C6 H6B 109.5
H6A C6 H6B 109.5
C1 C6 H6C 109.5
H6A C6 H6C 109.5
H6B C6 H6C 109.5

loop_
_geom_bond_atom_site_label_1
_geom_bond_atom_site_label_2
_geom_bond_distance
Co1 C3 2.052(2)
Co1 C1 2.053(3)
Co1 C4 2.054(3)
Co1 C5 2.071(3)
Co1 C2 2.091(3)
Co1 S2 2.2099(7)
Co1 S1 2.2127(7)
Co1 Co2 2.4443(5)
Co2 C14 2.052(3)
Co2 C11 2.053(3)
Co2 C13 2.060(2)
Co2 C15 2.073(3)
Co2 C12 2.089(3)
Co2 S1 2.2125(7)
Co2 S2 2.2236(7)
S2 C26 1.795(2)
S1 C21 1.796(2)
C26 C25 1.383(3)
C26 C21 1.397(3)
C14 C15 1.400(4)
C14 C13 1.435(3)
C14 C19 1.511(4)
C4 C5 1.408(4)
C4 C3 1.442(4)
C4 C9 1.498(4)
C21 C22 1.375(3)
C25 C24 1.397(4)
C25 H25A 0.9300
C12 C11 1.421(4)
C12 C13 1.435(4)
C12 C17 1.503(4)
C15 C11 1.452(4)
C15 C20 1.505(4)
C11 C16 1.495(4)
C22 C23 1.408(4)
C22 H22A 0.9300
C13 C18 1.488(4)
C3 C2 1.405(4)
C3 C8 1.500(4)
C18 H18A 0.9600
C18 H18B 0.9600
C18 H18C 0.9600
C5 C1 1.432(4)
C5 C10 1.497(4)
C19 H19A 0.9600
C19 H19B 0.9600
C19 H19C 0.9600
C20 H20A 0.9600
C20 H20B 0.9600
C20 H20C 0.9600
C24 C23 1.363(4)
C24 H24A 0.9300
C2 C1 1.419(5)
C2 C7 1.512(4)
C8 H8A 0.9600
C8 H8B 0.9600
C8 H8C 0.9600
C17 H17A 0.9600
C17 H17B 0.9600
C17 H17C 0.9600
C23 H23A 0.9300
C1 C6 1.498(4)
C9 H9A 0.9600
C9 H9B 0.9600
C9 H9C 0.9600
C16 H16A 0.9600
C16 H16B 0.9600
C16 H16C 0.9600
C10 H10A 0.9600
C10 H10B 0.9600
C10 H10C 0.9600
C7 H7A 0.9600
C7 H7B 0.9600
C7 H7C 0.9600
C6 H6A 0.9600
C6 H6B 0.9600
C6 H6C 0.9600

loop_
_geom_torsion_atom_site_label_1
_geom_torsion_atom_site_label_2
_geom_torsion_atom_site_label_3
_geom_torsion_atom_site_label_4
_geom_torsion
C3 Co1 Co2 C14 42.12(17)
C1 Co1 Co2 C14 134.05(19)
C4 Co1 Co2 C14 -7.5(2)
C5 Co1 Co2 C14 -165.4(3)
C2 Co1 Co2 C14 88.12(18)
S2 Co1 Co2 C14 -149.15(15)
S1 Co1 Co2 C14 -42.52(15)
C3 Co1 Co2 C11 -99.30(15)
C1 Co1 Co2 C11 -7.38(16)
C4 Co1 Co2 C11 -148.9(2)
C5 Co1 Co2 C11 53.1(3)
C2 Co1 Co2 C11 -53.31(15)
S2 Co1 Co2 C11 69.43(11)
S1 Co1 Co2 C11 176.06(11)
C3 Co1 Co2 C13 -5.66(14)
C1 Co1 Co2 C13 86.26(15)
C4 Co1 Co2 C13 -55.3(2)
C5 Co1 Co2 C13 146.8(3)
C2 Co1 Co2 C13 40.33(14)
S2 Co1 Co2 C13 163.06(10)
S1 Co1 Co2 C13 -90.31(9)
C3 Co1 Co2 C15 -173.8(4)
C1 Co1 Co2 C15 -81.9(4)
C4 Co1 Co2 C15 136.6(4)
C5 Co1 Co2 C15 -21.4(5)
C2 Co1 Co2 C15 -127.8(4)
S2 Co1 Co2 C15 -5.1(4)
S1 Co1 Co2 C15 101.6(4)
C3 Co1 Co2 C12 -53.02(13)
C1 Co1 Co2 C12 38.91(15)
C4 Co1 Co2 C12 -102.6(2)
C5 Co1 Co2 C12 99.4(3)
C2 Co1 Co2 C12 -7.03(13)
S2 Co1 Co2 C12 115.71(9)
S1 Co1 Co2 C12 -137.66(9)
C3 Co1 Co2 S1 84.64(10)
C1 Co1 Co2 S1 176.57(12)
C4 Co1 Co2 S1 35.05(18)
C5 Co1 Co2 S1 -122.9(3)
C2 Co1 Co2 S1 130.63(10)
S2 Co1 Co2 S1 -106.63(3)
C3 Co1 Co2 S2 -168.73(10)
C1 Co1 Co2 S2 -76.80(12)
C4 Co1 Co2 S2 141.68(18)
C5 Co1 Co2 S2 -16.3(3)
C2 Co1 Co2 S2 -122.74(10)
S1 Co1 Co2 S2 106.63(3)
C3 Co1 S2 C26 -155.6(5)
C1 Co1 S2 C26 -131.73(13)
C4 Co1 S2 C26 -60.63(15)
C5 Co1 S2 C26 -89.61(12)
C2 Co1 S2 C26 -165.59(14)
S1 Co1 S2 C26 41.54(8)
Co2 Co1 S2 C26 94.96(8)
C3 Co1 S2 Co2 109.5(5)
C1 Co1 S2 Co2 133.32(11)
C4 Co1 S2 Co2 -155.59(13)
C5 Co1 S2 Co2 175.43(9)
C2 Co1 S2 Co2 99.45(12)
S1 Co1 S2 Co2 -53.41(2)
C14 Co2 S2 C26 55.87(16)
C11 Co2 S2 C26 123.85(11)
C13 Co2 S2 C26 168.9(3)
C15 Co2 S2 C26 81.89(11)
C12 Co2 S2 C26 159.63(12)
S1 Co2 S2 C26 -43.51(8)
Co1 Co2 S2 C26 -96.98(8)
C14 Co2 S2 Co1 152.84(14)
C11 Co2 S2 Co1 -139.17(8)
C13 Co2 S2 Co1 -94.1(3)
C15 Co2 S2 Co1 178.87(8)
C12 Co2 S2 Co1 -103.40(10)
S1 Co2 S2 Co1 53.46(2)
C14 Co2 S1 C21 -102.31(11)
C11 Co2 S1 C21 -71.2(3)
C13 Co2 S1 C21 -143.77(11)
C15 Co2 S1 C21 -68.21(12)
C12 Co2 S1 C21 -168.51(15)
S2 Co2 S1 C21 44.11(8)
Co1 Co2 S1 C21 97.40(8)
C14 Co2 S1 Co1 160.29(7)
C11 Co2 S1 Co1 -168.6(3)
C13 Co2 S1 Co1 118.83(8)
C15 Co2 S1 Co1 -165.60(9)
C12 Co2 S1 Co1 94.10(13)
S2 Co2 S1 Co1 -53.29(2)
C3 Co1 S1 C21 141.87(11)
C1 Co1 S1 C21 99.3(5)
C4 Co1 S1 C21 99.60(11)
C5 Co1 S1 C21 67.79(13)
C2 Co1 S1 C21 169.60(14)
S2 Co1 S1 C21 -41.06(8)
Co2 Co1 S1 C21 -94.78(8)
C3 Co1 S1 Co2 -123.35(8)
C1 Co1 S1 Co2 -165.9(5)
C4 Co1 S1 Co2 -165.63(8)
C5 Co1 S1 Co2 162.57(11)
C2 Co1 S1 Co2 -95.62(12)
S2 Co1 S1 Co2 53.72(2)
Co1 S2 C26 C25 147.6(2)
Co2 S2 C26 C25 -144.5(2)
Co1 S2 C26 C21 -34.09(18)
Co2 S2 C26 C21 33.74(18)
C11 Co2 C14 C15 -38.35(15)
C13 Co2 C14 C15 -120.3(2)
C12 Co2 C14 C15 -81.80(17)
S1 Co2 C14 C15 134.06(14)
S2 Co2 C14 C15 39.7(2)
Co1 Co2 C14 C15 169.00(13)
C11 Co2 C14 C13 81.96(17)
C15 Co2 C14 C13 120.3(2)
C12 Co2 C14 C13 38.51(16)
S1 Co2 C14 C13 -105.63(14)
S2 Co2 C14 C13 159.97(13)
Co1 Co2 C14 C13 -70.7(2)
C11 Co2 C14 C19 -158.9(3)
C13 Co2 C14 C19 119.1(3)
C15 Co2 C14 C19 -120.6(3)
C12 Co2 C14 C19 157.6(3)
S1 Co2 C14 C19 13.5(2)
S2 Co2 C14 C19 -80.9(3)
Co1 Co2 C14 C19 48.4(3)
C3 Co1 C4 C5 119.4(2)
C1 Co1 C4 C5 38.36(17)
C2 Co1 C4 C5 81.86(19)
S2 Co1 C4 C5 -45.9(2)
S1 Co1 C4 C5 -141.59(15)
Co2 Co1 C4 C5 -170.92(15)
C1 Co1 C4 C3 -81.02(18)
C5 Co1 C4 C3 -119.4(2)
C2 Co1 C4 C3 -37.51(17)
S2 Co1 C4 C3 -165.26(12)
S1 Co1 C4 C3 99.04(15)
Co2 Co1 C4 C3 69.7(2)
C3 Co1 C4 C9 -118.5(3)
C1 Co1 C4 C9 160.5(3)
C5 Co1 C4 C9 122.1(3)
C2 Co1 C4 C9 -156.0(3)
S2 Co1 C4 C9 76.2(3)
S1 Co1 C4 C9 -19.5(3)
Co2 Co1 C4 C9 -48.8(4)
C25 C26 C21 C22 0.7(4)
S2 C26 C21 C22 -177.65(19)
C25 C26 C21 S1 179.79(18)
S2 C26 C21 S1 1.5(2)
Co2 S1 C21 C22 143.0(2)
Co1 S1 C21 C22 -149.0(2)
Co2 S1 C21 C26 -36.11(18)
Co1 S1 C21 C26 31.90(18)
C21 C26 C25 C24 -1.1(4)
S2 C26 C25 C24 177.1(2)
C14 Co2 C12 C11 81.97(16)
C13 Co2 C12 C11 120.8(2)
C15 Co2 C12 C11 38.96(15)
S1 Co2 C12 C11 158.62(13)
S2 Co2 C12 C11 -62.65(17)
Co1 Co2 C12 C11 -129.94(14)
C14 Co2 C12 C13 -38.84(15)
C11 Co2 C12 C13 -120.8(2)
C15 Co2 C12 C13 -81.85(17)
S1 Co2 C12 C13 37.8(2)
S2 Co2 C12 C13 176.54(12)
Co1 Co2 C12 C13 109.25(14)
C14 Co2 C12 C17 -158.9(3)
C11 Co2 C12 C17 119.1(4)
C13 Co2 C12 C17 -120.1(4)
C15 Co2 C12 C17 158.1(3)
S1 Co2 C12 C17 -82.3(3)
S2 Co2 C12 C17 56.5(3)
Co1 Co2 C12 C17 -10.8(3)
C13 C14 C15 C11 -1.0(3)
C19 C14 C15 C11 -179.2(2)
Co2 C14 C15 C11 58.40(18)
C13 C14 C15 C20 179.5(3)
C19 C14 C15 C20 1.2(5)
Co2 C14 C15 C20 -121.2(3)
C13 C14 C15 Co2 -59.38(18)
C19 C14 C15 Co2 122.4(3)
C11 Co2 C15 C14 119.2(2)
C13 Co2 C15 C14 37.45(15)
C12 Co2 C15 C14 81.25(16)
S1 Co2 C15 C14 -59.77(17)
S2 Co2 C15 C14 -157.73(13)
Co1 Co2 C15 C14 -153.2(3)
C14 Co2 C15 C11 -119.2(2)
C13 Co2 C15 C11 -81.72(16)
C12 Co2 C15 C11 -37.92(15)
S1 Co2 C15 C11 -178.94(12)
S2 Co2 C15 C11 83.10(14)
Co1 Co2 C15 C11 87.6(4)
C14 Co2 C15 C20 121.3(3)
C11 Co2 C15 C20 -119.6(3)
C13 Co2 C15 C20 158.7(3)
C12 Co2 C15 C20 -157.5(3)
S1 Co2 C15 C20 61.5(3)
S2 Co2 C15 C20 -36.5(3)
Co1 Co2 C15 C20 -31.9(5)
C13 C12 C11 C15 -3.5(3)
C17 C12 C11 C15 171.7(2)
Co2 C12 C11 C15 -60.87(18)
C13 C12 C11 C16 179.8(2)
C17 C12 C11 C16 -5.0(4)
Co2 C12 C11 C16 122.5(3)
C13 C12 C11 Co2 57.35(18)
C17 C12 C11 Co2 -127.4(3)
C14 C15 C11 C12 2.8(3)
C20 C15 C11 C12 -177.7(2)
Co2 C15 C11 C12 61.64(18)
C14 C15 C11 C16 179.5(2)
C20 C15 C11 C16 -1.0(4)
Co2 C15 C11 C16 -121.7(3)
C14 C15 C11 Co2 -58.85(19)
C20 C15 C11 Co2 120.7(3)
C14 Co2 C11 C12 -80.95(16)
C13 Co2 C11 C12 -36.83(15)
C15 Co2 C11 C12 -117.9(2)
S1 Co2 C11 C12 -114.2(3)
S2 Co2 C11 C12 132.50(14)
Co1 Co2 C11 C12 79.78(17)
C14 Co2 C11 C15 36.94(15)
C13 Co2 C11 C15 81.06(16)
C12 Co2 C11 C15 117.9(2)
S1 Co2 C11 C15 3.7(4)
S2 Co2 C11 C15 -109.61(13)
Co1 Co2 C11 C15 -162.33(11)
C14 Co2 C11 C16 157.6(3)
C13 Co2 C11 C16 -158.3(3)
C15 Co2 C11 C16 120.7(3)
C12 Co2 C11 C16 -121.4(3)
S1 Co2 C11 C16 124.3(3)
S2 Co2 C11 C16 11.1(3)
Co1 Co2 C11 C16 -41.7(3)
C26 C21 C22 C23 0.5(4)
S1 C21 C22 C23 -178.5(2)
C15 C14 C13 C12 -1.2(3)
C19 C14 C13 C12 177.1(3)
Co2 C14 C13 C12 -61.19(18)
C15 C14 C13 C18 -178.8(3)
C19 C14 C13 C18 -0.5(4)
Co2 C14 C13 C18 121.2(3)
C15 C14 C13 Co2 60.02(19)
C19 C14 C13 Co2 -121.7(3)
C11 C12 C13 C14 2.9(3)
C17 C12 C13 C14 -172.3(3)
Co2 C12 C13 C14 60.19(17)
C11 C12 C13 C18 -179.4(3)
C17 C12 C13 C18 5.4(4)
Co2 C12 C13 C18 -122.2(3)
C11 C12 C13 Co2 -57.28(18)
C17 C12 C13 Co2 127.6(3)
C11 Co2 C13 C14 -80.95(17)
C15 Co2 C13 C14 -36.42(15)
C12 Co2 C13 C14 -117.5(2)
S1 Co2 C13 C14 84.99(15)
S2 Co2 C13 C14 -129.1(3)
Co1 Co2 C13 C14 146.22(13)
C14 Co2 C13 C12 117.5(2)
C11 Co2 C13 C12 36.51(16)
C15 Co2 C13 C12 81.04(17)
S1 Co2 C13 C12 -157.55(14)
S2 Co2 C13 C12 -11.6(4)
Co1 Co2 C13 C12 -96.32(15)
C14 Co2 C13 C18 -121.4(3)
C11 Co2 C13 C18 157.6(3)
C15 Co2 C13 C18 -157.9(3)
C12 Co2 C13 C18 121.1(3)
S1 Co2 C13 C18 -36.5(3)
S2 Co2 C13 C18 109.5(3)
Co1 Co2 C13 C18 24.8(3)
C5 C4 C3 C2 1.5(3)
C9 C4 C3 C2 -178.2(3)
Co1 C4 C3 C2 61.67(18)
C5 C4 C3 C8 -179.8(3)
C9 C4 C3 C8 0.4(4)
Co1 C4 C3 C8 -119.7(3)
C5 C4 C3 Co1 -60.12(19)
C9 C4 C3 Co1 120.1(3)
C1 Co1 C3 C2 -37.06(19)
C4 Co1 C3 C2 -118.1(2)
C5 Co1 C3 C2 -81.1(2)
S2 Co1 C3 C2 -11.9(6)
S1 Co1 C3 C2 150.45(16)
Co2 Co1 C3 C2 91.16(18)
C1 Co1 C3 C4 81.06(18)
C5 Co1 C3 C4 37.02(17)
C2 Co1 C3 C4 118.1(2)
S2 Co1 C3 C4 106.2(5)
S1 Co1 C3 C4 -91.43(15)
Co2 Co1 C3 C4 -150.71(13)
C1 Co1 C3 C8 -158.1(3)
C4 Co1 C3 C8 120.8(3)
C5 Co1 C3 C8 157.9(3)
C2 Co1 C3 C8 -121.0(3)
S2 Co1 C3 C8 -132.9(4)
S1 Co1 C3 C8 29.4(3)
Co2 Co1 C3 C8 -29.9(3)
C3 C4 C5 C1 0.2(3)
C9 C4 C5 C1 179.9(3)
Co1 C4 C5 C1 -59.11(19)
C3 C4 C5 C10 178.7(3)
C9 C4 C5 C10 -1.5(5)
Co1 C4 C5 C10 119.4(3)
C3 C4 C5 Co1 59.29(18)
C9 C4 C5 Co1 -121.0(3)
C3 Co1 C5 C4 -38.10(16)
C1 Co1 C5 C4 -118.4(2)
C2 Co1 C5 C4 -80.99(17)
S2 Co1 C5 C4 151.40(14)
S1 Co1 C5 C4 53.39(19)
Co2 Co1 C5 C4 165.7(2)
C3 Co1 C5 C1 80.27(17)
C4 Co1 C5 C1 118.4(2)
C2 Co1 C5 C1 37.38(16)
S2 Co1 C5 C1 -90.22(15)
S1 Co1 C5 C1 171.76(13)
Co2 Co1 C5 C1 -75.9(3)
C3 Co1 C5 C10 -158.1(4)
C1 Co1 C5 C10 121.6(4)
C4 Co1 C5 C10 -120.0(4)
C2 Co1 C5 C10 159.0(4)
S2 Co1 C5 C10 31.4(3)
S1 Co1 C5 C10 -66.6(4)
Co2 Co1 C5 C10 45.7(5)
C26 C25 C24 C23 0.2(4)
C4 C3 C2 C1 -2.7(3)
C8 C3 C2 C1 178.7(3)
Co1 C3 C2 C1 57.64(19)
C4 C3 C2 C7 172.3(3)
C8 C3 C2 C7 -6.4(5)
Co1 C3 C2 C7 -127.4(3)
C4 C3 C2 Co1 -60.31(18)
C8 C3 C2 Co1 121.0(3)
C1 Co1 C2 C3 120.1(2)
C4 Co1 C2 C3 38.88(16)
C5 Co1 C2 C3 82.17(18)
S2 Co1 C2 C3 177.37(12)
S1 Co1 C2 C3 -44.8(2)
Co2 Co1 C2 C3 -114.06(15)
C3 Co1 C2 C1 -120.1(2)
C4 Co1 C2 C1 -81.23(19)
C5 Co1 C2 C1 -37.93(18)
S2 Co1 C2 C1 57.3(2)
S1 Co1 C2 C1 -164.86(14)
Co2 Co1 C2 C1 125.84(16)
C3 Co1 C2 C7 119.6(5)
C1 Co1 C2 C7 -120.3(4)
C4 Co1 C2 C7 158.5(4)
C5 Co1 C2 C7 -158.3(4)
S2 Co1 C2 C7 -63.1(4)
S1 Co1 C2 C7 74.8(4)
Co2 Co1 C2 C7 5.5(4)
C25 C24 C23 C22 1.0(4)
C21 C22 C23 C24 -1.4(4)
C3 C2 C1 C5 2.8(3)
C7 C2 C1 C5 -172.1(3)
Co1 C2 C1 C5 60.6(2)
C3 C2 C1 C6 179.3(3)
C7 C2 C1 C6 4.4(5)
Co1 C2 C1 C6 -123.0(3)
C3 C2 C1 Co1 -57.74(19)
C7 C2 C1 Co1 127.3(3)
C4 C5 C1 C2 -1.8(3)
C10 C5 C1 C2 179.6(3)
Co1 C5 C1 C2 -61.2(2)
C4 C5 C1 C6 -178.4(3)
C10 C5 C1 C6 3.1(5)
Co1 C5 C1 C6 122.3(3)
C4 C5 C1 Co1 59.36(19)
C10 C5 C1 Co1 -119.2(3)
C3 Co1 C1 C2 36.70(16)
C4 Co1 C1 C2 81.40(17)
C5 Co1 C1 C2 119.1(2)
S2 Co1 C1 C2 -139.08(15)
S1 Co1 C1 C2 81.7(6)
Co2 Co1 C1 C2 -82.07(17)
C3 Co1 C1 C5 -82.37(17)
C4 Co1 C1 C5 -37.68(16)
C2 Co1 C1 C5 -119.1(2)
S2 Co1 C1 C5 101.84(15)
S1 Co1 C1 C5 -37.4(6)
Co2 Co1 C1 C5 158.86(13)
C3 Co1 C1 C6 158.0(4)
C4 Co1 C1 C6 -157.3(4)
C5 Co1 C1 C6 -119.6(5)
C2 Co1 C1 C6 121.3(5)
S2 Co1 C1 C6 -17.8(4)
S1 Co1 C1 C6 -157.0(4)
Co2 Co1 C1 C6 39.3(4)
